data_4069650
loop_
_publ_author_name
'Xu, Kun'
'Li, Bin'
'Xu, Shansheng'
'Song, Haibin'
'Wang, Baiquan'

_publ_section_title
;
 Reactions of Dihydrooctamethyl-s-indacene and 1,2,3,4,7-Pentamethylindene
 with Ru3(CO)12: Intramolecular sp3C&#x2212;H Activation
;
_journal_issue 15
_journal_name_full Organometallics
_journal_page_first 4438
_journal_paper_doi 10.1021/om900337h
_journal_volume 28
_journal_year 2009
_chemical_formula_sum 'C29 H24 O9 Ru4'
_chemical_formula_weight 920.76
_chemical_name_systematic
; 
 ? 
;
_space_group_IT_number 14
_symmetry_cell_setting monoclinic
_symmetry_space_group_name_Hall '-P 2yn'
_symmetry_space_group_name_H-M 'P 1 21/n 1'
_atom_sites_solution_hydrogens geom
_atom_sites_solution_primary direct
_atom_sites_solution_secondary difmap
_audit_creation_method SHELXL-97
_cell_angle_alpha 90.00
_cell_angle_beta 92.28(3)
_cell_angle_gamma 90.00
_cell_formula_units_Z 4
_cell_length_a 9.804(2)
_cell_length_b 18.478(4)
_cell_length_c 15.826(3)
_cell_measurement_reflns_used 8534
_cell_measurement_temperature 113(2)
_cell_measurement_theta_max 27.064
_cell_measurement_theta_min 1.695
_cell_volume 2864.7(10)
_computing_cell_refinement crystalclear
_computing_data_collection crystalclear
_computing_data_reduction crystalclear
_computing_molecular_graphics 'Bruker SHELXTL'
_computing_publication_material 'Bruker SHELXTL'
_computing_structure_refinement 'SHELXL-97 (Sheldrick, 1997)'
_computing_structure_solution 'SHELXS-97 (Sheldrick, 1990)'
_diffrn_ambient_temperature 113(2)
_diffrn_measured_fraction_theta_full 0.993
_diffrn_measured_fraction_theta_max 0.993
_diffrn_measurement_device_type 'rigaku saturn'
_diffrn_measurement_method '\w scans'
_diffrn_radiation_monochromator confocal
_diffrn_radiation_source 'rotating anode'
_diffrn_radiation_type MoK\a
_diffrn_radiation_wavelength 0.71073
_diffrn_reflns_av_R_equivalents 0.0373
_diffrn_reflns_av_sigmaI/netI 0.0381
_diffrn_reflns_limit_h_max 12
_diffrn_reflns_limit_h_min -11
_diffrn_reflns_limit_k_max 23
_diffrn_reflns_limit_k_min -24
_diffrn_reflns_limit_l_max 20
_diffrn_reflns_limit_l_min -20
_diffrn_reflns_number 20647
_diffrn_reflns_theta_full 27.90
_diffrn_reflns_theta_max 27.90
_diffrn_reflns_theta_min 1.69
_diffrn_standards_decay_% 0
_diffrn_standards_interval_count 0
_diffrn_standards_interval_time 0
_diffrn_standards_number 0
_exptl_absorpt_coefficient_mu 2.123
_exptl_absorpt_correction_T_max 0.8158
_exptl_absorpt_correction_T_min 0.7012
_exptl_absorpt_correction_type multi-scan
_exptl_absorpt_process_details crystalclear
_exptl_crystal_density_diffrn 2.135
_exptl_crystal_density_method 'not measured'
_exptl_crystal_F_000 1784
_exptl_crystal_size_max 0.18
_exptl_crystal_size_mid 0.16
_exptl_crystal_size_min 0.10
_refine_diff_density_max 0.528
_refine_diff_density_min -1.002
_refine_diff_density_rms 0.109
_refine_ls_extinction_method none
_refine_ls_goodness_of_fit_ref 1.097
_refine_ls_hydrogen_treatment constr
_refine_ls_matrix_type full
_refine_ls_number_parameters 386
_refine_ls_number_reflns 6798
_refine_ls_number_restraints 0
_refine_ls_restrained_S_all 1.097
_refine_ls_R_factor_all 0.0306
_refine_ls_R_factor_gt 0.0262
_refine_ls_shift/su_max 0.002
_refine_ls_shift/su_mean 0.000
_refine_ls_structure_factor_coef Fsqd
_refine_ls_weighting_details 'calc w=1/[\s^2^(Fo^2^)+(0.0246P)^2^+0.2610P] where P=(Fo^2^+2Fc^2^)/3'
_refine_ls_weighting_scheme calc
_refine_ls_wR_factor_gt 0.0593
_refine_ls_wR_factor_ref 0.0611
_reflns_number_gt 6122
_reflns_number_total 6798
_reflns_threshold_expression >2sigma(I)
_cod_data_source_file om900337h_si_002.cif
_cod_data_source_block r81014d
_cod_depositor_comments
;
The following automatic conversions were performed:

'_symmetry_cell_setting' value 'Monoclinic' changed to 'monoclinic'
according to /home/saulius/struct/CIF-dictionaries/cif_core.dic
dictionary named 'cif_core.dic' version 2.4.2 from
2011-04-26.

'_exptl_absorpt_correction_type' value 'MULTI-SCAN'
changed to 'multi-scan' according to
/home/saulius/struct/CIF-dictionaries/cif_core.dic dictionary named
'cif_core.dic' version 2.4.2 from
2011-04-26.

'_refine_ls_hydrogen_treatment' value 'CONSTR' changed
to 'constr' according to
/home/saulius/struct/CIF-dictionaries/cif_core.dic dictionary named
'cif_core.dic' version 2.4.2 from 2011-04-26.

Automatic conversion script
Id: cif_fix_values 1715 2011-07-08 13:25:40Z adriana 
;
_cod_original_cell_volume 2864.6(10)
_cod_original_sg_symbol_H-M P2(1)/n
_cod_database_code 4069650

loop_
_symmetry_equiv_pos_as_xyz
'x, y, z'
'-x+1/2, y+1/2, -z+1/2'
'-x, -y, -z'
'x-1/2, -y-1/2, z-1/2'

loop_
_atom_site_label
_atom_site_type_symbol
_atom_site_fract_x
_atom_site_fract_y
_atom_site_fract_z
_atom_site_U_iso_or_equiv
_atom_site_adp_type
_atom_site_occupancy
_atom_site_symmetry_multiplicity
_atom_site_calc_flag
_atom_site_refinement_flags
Ru1 Ru 0.44870(2) 0.198444(10) 0.851225(13) 0.01099(6) Uani 1 1 d .
Ru2 Ru 0.63767(2) 0.193613(10) 0.710901(13) 0.01039(6) Uani 1 1 d .
Ru3 Ru 0.50146(2) 0.323908(11) 0.776757(13) 0.01570(6) Uani 1 1 d .
Ru4 Ru 0.70672(2) 0.259094(11) 0.870440(14) 0.01423(6) Uani 1 1 d .
O1 O 0.3125(2) 0.27463(11) 0.99135(13) 0.0274(5) Uani 1 1 d .
O2 O 0.9011(2) 0.27111(12) 0.68069(15) 0.0298(5) Uani 1 1 d .
O3 O 0.4914(3) 0.26728(11) 0.56391(13) 0.0289(5) Uani 1 1 d .
O4 O 0.2205(2) 0.24696(13) 0.73294(15) 0.0313(5) Uani 1 1 d .
O5 O 0.3569(3) 0.43062(13) 0.88353(16) 0.0516(8) Uani 1 1 d .
O6 O 0.4443(2) 0.42603(11) 0.63046(13) 0.0238(5) Uani 1 1 d .
O7 O 0.7521(2) 0.41676(11) 0.81359(13) 0.0293(5) Uani 1 1 d .
O8 O 0.6475(3) 0.32379(13) 1.03850(14) 0.0373(6) Uani 1 1 d .
O9 O 1.0051(3) 0.30342(15) 0.88256(17) 0.0436(7) Uani 1 1 d .
C1 C 0.3649(3) 0.24453(14) 0.93774(18) 0.0171(6) Uani 1 1 d .
C2 C 0.7989(3) 0.24585(14) 0.69720(19) 0.0197(6) Uani 1 1 d .
C3 C 0.5443(3) 0.24695(14) 0.62494(18) 0.0178(6) Uani 1 1 d .
C4 C 0.3242(3) 0.24992(15) 0.76928(18) 0.0197(6) Uani 1 1 d .
C5 C 0.4117(4) 0.38985(16) 0.8420(2) 0.0295(8) Uani 1 1 d .
C6 C 0.4649(3) 0.38574(14) 0.68490(18) 0.0176(6) Uani 1 1 d .
C7 C 0.6846(3) 0.36433(14) 0.81314(17) 0.0200(6) Uani 1 1 d .
C8 C 0.6730(3) 0.29723(15) 0.9754(2) 0.0223(6) Uani 1 1 d .
C9 C 0.8949(3) 0.28433(17) 0.8773(2) 0.0270(7) Uani 1 1 d .
C10 C 0.5299(3) 0.10831(13) 0.93418(16) 0.0128(5) Uani 1 1 d .
C11 C 0.5067(3) 0.10458(14) 1.02667(17) 0.0172(6) Uani 1 1 d .
C12 C 0.3800(3) 0.07896(13) 1.03741(17) 0.0167(6) Uani 1 1 d .
C13 C 0.3021(3) 0.06472(15) 0.95560(18) 0.0191(6) Uani 1 1 d .
H13 H 0.2881 0.0123 0.9512 0.023 Uiso 1 1 calc R
C14 C 0.4050(3) 0.08551(13) 0.89136(17) 0.0136(5) Uani 1 1 d .
C15 C 0.3902(3) 0.08553(14) 0.80290(17) 0.0148(5) Uani 1 1 d .
C16 C 0.5156(3) 0.09326(13) 0.75737(16) 0.0120(5) Uani 1 1 d .
C17 C 0.5418(3) 0.08802(13) 0.66850(17) 0.0147(5) Uani 1 1 d .
C18 C 0.6855(3) 0.08420(13) 0.65985(17) 0.0156(6) Uani 1 1 d .
C19 C 0.7523(3) 0.09191(13) 0.74097(17) 0.0148(5) Uani 1 1 d .
C20 C 0.6476(3) 0.10075(13) 0.80135(16) 0.0110(5) Uani 1 1 d .
C21 C 0.6534(3) 0.12126(13) 0.89092(16) 0.0131(5) Uani 1 1 d .
C22 C 0.7741(3) 0.15374(14) 0.92665(18) 0.0166(6) Uani 1 1 d .
H22A H 0.8576 0.1351 0.9040 0.020 Uiso 1 1 calc R
H22B H 0.7790 0.1536 0.9880 0.020 Uiso 1 1 calc R
C23 C 0.6054(3) 0.12726(18) 1.09538(18) 0.0252(7) Uani 1 1 d .
H23A H 0.5688 0.1162 1.1492 0.038 Uiso 1 1 calc R
H23B H 0.6212 0.1784 1.0915 0.038 Uiso 1 1 calc R
H23C H 0.6900 0.1018 1.0897 0.038 Uiso 1 1 calc R
C24 C 0.3117(3) 0.06644(16) 1.11858(18) 0.0252(7) Uani 1 1 d .
H24A H 0.3796 0.0618 1.1637 0.038 Uiso 1 1 calc R
H24B H 0.2587 0.0228 1.1145 0.038 Uiso 1 1 calc R
H24C H 0.2530 0.1066 1.1298 0.038 Uiso 1 1 calc R
C25 C 0.1623(3) 0.10022(19) 0.9501(2) 0.0291(7) Uani 1 1 d .
H25A H 0.1718 0.1512 0.9606 0.044 Uiso 1 1 calc R
H25B H 0.1055 0.0792 0.9916 0.044 Uiso 1 1 calc R
H25C H 0.1214 0.0927 0.8947 0.044 Uiso 1 1 calc R
C26 C 0.2612(3) 0.06051(18) 0.75671(19) 0.0262(7) Uani 1 1 d .
H26A H 0.1998 0.0409 0.7965 0.039 Uiso 1 1 calc R
H26B H 0.2831 0.0239 0.7163 0.039 Uiso 1 1 calc R
H26C H 0.2186 0.1008 0.7279 0.039 Uiso 1 1 calc R
C27 C 0.4400(3) 0.07850(16) 0.59592(18) 0.0231(6) Uani 1 1 d .
H27A H 0.4786 0.0956 0.5448 0.035 Uiso 1 1 calc R
H27B H 0.3589 0.1056 0.6066 0.035 Uiso 1 1 calc R
H27C H 0.4174 0.0282 0.5899 0.035 Uiso 1 1 calc R
C28 C 0.7549(3) 0.06775(15) 0.57939(18) 0.0239(7) Uani 1 1 d .
H28A H 0.7604 0.0163 0.5720 0.036 Uiso 1 1 calc R
H28B H 0.8452 0.0879 0.5820 0.036 Uiso 1 1 calc R
H28C H 0.7035 0.0886 0.5325 0.036 Uiso 1 1 calc R
C29 C 0.9030(3) 0.08334(16) 0.75726(19) 0.0219(6) Uani 1 1 d .
H29A H 0.9446 0.0689 0.7060 0.033 Uiso 1 1 calc R
H29B H 0.9196 0.0471 0.7999 0.033 Uiso 1 1 calc R
H29C H 0.9413 0.1286 0.7763 0.033 Uiso 1 1 calc R

loop_
_atom_site_aniso_label
_atom_site_aniso_U_11
_atom_site_aniso_U_22
_atom_site_aniso_U_33
_atom_site_aniso_U_23
_atom_site_aniso_U_13
_atom_site_aniso_U_12
Ru1 0.01251(11) 0.01100(10) 0.00939(11) 0.00024(7) -0.00044(8) 0.00276(8)
Ru2 0.01180(11) 0.00931(10) 0.00998(11) 0.00022(7) -0.00042(8) 0.00127(8)
Ru3 0.02421(13) 0.01044(10) 0.01251(12) 0.00155(7) 0.00160(9) 0.00586(9)
Ru4 0.01738(12) 0.01271(10) 0.01224(11) -0.00055(7) -0.00398(8) -0.00308(8)
O1 0.0367(14) 0.0238(11) 0.0224(12) -0.0047(9) 0.0101(10) 0.0088(10)
O2 0.0239(12) 0.0306(12) 0.0351(13) 0.0004(10) 0.0049(10) -0.0116(10)
O3 0.0446(15) 0.0261(11) 0.0152(11) 0.0014(8) -0.0107(10) 0.0118(11)
O4 0.0197(12) 0.0423(13) 0.0312(14) 0.0113(10) -0.0080(10) 0.0074(10)
O5 0.095(2) 0.0318(13) 0.0297(14) 0.0081(10) 0.0263(15) 0.0369(15)
O6 0.0276(12) 0.0232(10) 0.0204(11) 0.0081(8) -0.0015(9) 0.0053(9)
O7 0.0480(15) 0.0156(10) 0.0244(12) -0.0022(8) 0.0006(10) -0.0113(10)
O8 0.0579(18) 0.0337(12) 0.0203(13) -0.0136(10) -0.0003(11) -0.0049(12)
O9 0.0294(15) 0.0617(18) 0.0388(16) 0.0097(12) -0.0091(12) -0.0215(13)
C1 0.0211(15) 0.0127(12) 0.0176(15) 0.0048(10) -0.0003(12) 0.0017(11)
C2 0.0213(16) 0.0141(13) 0.0239(16) -0.0001(10) 0.0008(12) 0.0000(12)
C3 0.0235(16) 0.0137(12) 0.0163(15) -0.0021(10) 0.0018(12) 0.0015(11)
C4 0.0206(16) 0.0229(14) 0.0156(15) 0.0012(11) 0.0007(12) 0.0087(12)
C5 0.049(2) 0.0209(14) 0.0191(16) 0.0110(12) 0.0107(14) 0.0170(15)
C6 0.0183(14) 0.0150(12) 0.0195(15) -0.0017(11) 0.0020(11) 0.0036(11)
C7 0.0339(17) 0.0138(12) 0.0122(14) 0.0016(10) 0.0019(12) 0.0018(12)
C8 0.0285(17) 0.0171(13) 0.0208(16) 0.0012(11) -0.0051(13) -0.0049(12)
C9 0.0278(18) 0.0310(16) 0.0215(17) 0.0059(13) -0.0057(13) -0.0075(15)
C10 0.0167(13) 0.0101(11) 0.0115(13) 0.0015(9) -0.0004(10) 0.0052(10)
C11 0.0273(16) 0.0111(12) 0.0131(14) 0.0007(9) -0.0002(11) 0.0062(11)
C12 0.0250(16) 0.0093(11) 0.0161(14) 0.0022(10) 0.0033(11) 0.0045(11)
C13 0.0214(15) 0.0168(13) 0.0197(15) 0.0009(10) 0.0086(12) 0.0003(12)
C14 0.0141(13) 0.0098(11) 0.0170(14) -0.0004(9) 0.0010(10) 0.0004(10)
C15 0.0129(13) 0.0153(12) 0.0161(14) -0.0017(10) -0.0020(11) -0.0023(11)
C16 0.0153(13) 0.0091(11) 0.0115(13) -0.0006(9) -0.0004(10) -0.0014(10)
C17 0.0206(14) 0.0103(11) 0.0132(13) -0.0031(9) -0.0004(11) -0.0016(11)
C18 0.0234(15) 0.0060(11) 0.0176(14) 0.0001(9) 0.0043(11) 0.0015(11)
C19 0.0163(13) 0.0105(11) 0.0178(14) 0.0014(10) 0.0030(11) 0.0029(10)
C20 0.0137(13) 0.0074(11) 0.0120(13) 0.0021(9) -0.0003(10) 0.0030(10)
C21 0.0198(14) 0.0081(11) 0.0111(13) 0.0002(9) -0.0036(10) 0.0039(10)
C22 0.0164(14) 0.0155(12) 0.0175(14) 0.0023(10) -0.0043(11) 0.0007(11)
C23 0.0213(16) 0.0387(17) 0.0154(15) -0.0016(12) -0.0017(12) 0.0087(14)
C24 0.0376(19) 0.0211(14) 0.0176(15) 0.0043(11) 0.0087(13) 0.0043(14)
C25 0.0166(15) 0.045(2) 0.0254(18) -0.0063(14) 0.0022(13) -0.0015(15)
C26 0.0167(15) 0.0433(19) 0.0186(16) -0.0070(13) -0.0008(12) -0.0122(14)
C27 0.0273(17) 0.0287(15) 0.0130(14) -0.0027(11) -0.0011(12) -0.0063(13)
C28 0.0347(18) 0.0189(13) 0.0187(15) 0.0027(11) 0.0093(13) 0.0071(13)
C29 0.0165(15) 0.0244(14) 0.0250(16) 0.0052(12) 0.0026(12) 0.0074(12)

loop_
_atom_type_symbol
_atom_type_description
_atom_type_scat_dispersion_real
_atom_type_scat_dispersion_imag
_atom_type_scat_source
C C 0.0033 0.0016 'International Tables Vol C Tables 4.2.6.8 and 6.1.1.4'
H H 0.0000 0.0000 'International Tables Vol C Tables 4.2.6.8 and 6.1.1.4'
O O 0.0106 0.0060 'International Tables Vol C Tables 4.2.6.8 and 6.1.1.4'
Ru Ru -1.2594 0.8363 'International Tables Vol C Tables 4.2.6.8 and 6.1.1.4'

loop_
_geom_angle_atom_site_label_1
_geom_angle_atom_site_label_2
_geom_angle_atom_site_label_3
_geom_angle
C1 Ru1 C4 89.05(12)
C1 Ru1 C14 97.20(11)
C4 Ru1 C14 120.96(11)
C1 Ru1 C10 93.83(10)
C4 Ru1 C10 158.46(12)
C14 Ru1 C10 37.50(10)
C1 Ru1 C15 124.01(11)
C4 Ru1 C15 94.54(11)
C14 Ru1 C15 36.14(10)
C10 Ru1 C15 66.27(10)
C1 Ru1 C21 116.89(11)
C4 Ru1 C21 153.56(10)
C14 Ru1 C21 63.84(9)
C10 Ru1 C21 34.41(9)
C15 Ru1 C21 75.75(9)
C1 Ru1 C16 157.32(10)
C4 Ru1 C16 98.64(10)
C14 Ru1 C16 60.56(9)
C10 Ru1 C16 71.44(9)
C15 Ru1 C16 34.53(9)
C21 Ru1 C16 59.53(8)
C1 Ru1 Ru3 91.54(8)
C4 Ru1 Ru3 54.49(9)
C14 Ru1 Ru3 170.19(7)
C10 Ru1 Ru3 146.52(7)
C15 Ru1 Ru3 134.21(7)
C21 Ru1 Ru3 115.87(6)
C16 Ru1 Ru3 110.33(6)
C1 Ru1 Ru4 99.45(10)
C4 Ru1 Ru4 114.33(9)
C14 Ru1 Ru4 122.16(7)
C10 Ru1 Ru4 86.27(7)
C15 Ru1 Ru4 128.38(7)
C21 Ru1 Ru4 59.17(6)
C16 Ru1 Ru4 96.75(6)
Ru3 Ru1 Ru4 60.248(16)
C1 Ru1 Ru2 152.81(9)
C4 Ru1 Ru2 84.89(8)
C14 Ru1 Ru2 108.66(7)
C10 Ru1 Ru2 101.47(7)
C15 Ru1 Ru2 82.95(7)
C21 Ru1 Ru2 69.69(6)
C16 Ru1 Ru2 49.76(6)
Ru3 Ru1 Ru2 63.505(12)
Ru4 Ru1 Ru2 59.81(2)
C2 Ru2 C3 92.00(13)
C2 Ru2 C19 92.22(11)
C3 Ru2 C19 145.03(11)
C2 Ru2 C18 103.55(11)
C3 Ru2 C18 108.35(11)
C19 Ru2 C18 37.21(10)
C2 Ru2 C20 117.06(11)
C3 Ru2 C20 150.50(11)
C19 Ru2 C20 37.61(9)
C18 Ru2 C20 62.11(9)
C2 Ru2 C17 139.04(11)
C3 Ru2 C17 93.03(11)
C19 Ru2 C17 62.30(10)
C18 Ru2 C17 36.94(10)
C20 Ru2 C17 62.18(10)
C2 Ru2 C16 152.79(11)
C3 Ru2 C16 113.61(11)
C19 Ru2 C16 61.66(10)
C18 Ru2 C16 60.94(9)
C20 Ru2 C16 36.89(9)
C17 Ru2 C16 36.53(9)
C2 Ru2 Ru4 73.29(9)
C3 Ru2 Ru4 120.47(8)
C19 Ru2 Ru4 93.94(7)
C18 Ru2 Ru4 131.08(7)
C20 Ru2 Ru4 75.90(7)
C17 Ru2 Ru4 135.27(7)
C16 Ru2 Ru4 99.44(7)
C2 Ru2 Ru1 129.06(9)
C3 Ru2 Ru1 103.04(9)
C19 Ru2 Ru1 101.01(7)
C18 Ru2 Ru1 116.55(7)
C20 Ru2 Ru1 63.47(7)
C17 Ru2 Ru1 89.05(7)
C16 Ru2 Ru1 56.16(6)
Ru4 Ru2 Ru1 57.015(16)
C2 Ru2 Ru3 90.92(9)
C3 Ru2 Ru3 67.46(8)
C19 Ru2 Ru3 147.11(7)
C18 Ru2 Ru3 165.20(7)
C20 Ru2 Ru3 114.04(7)
C17 Ru2 Ru3 128.26(7)
C16 Ru2 Ru3 106.85(7)
Ru4 Ru2 Ru3 55.885(16)
Ru1 Ru2 Ru3 53.494(11)
C5 Ru3 C6 87.16(12)
C5 Ru3 C7 92.01(15)
C6 Ru3 C7 97.88(12)
C5 Ru3 C4 92.70(14)
C6 Ru3 C4 102.12(12)
C7 Ru3 C4 159.64(11)
C5 Ru3 Ru1 102.85(9)
C6 Ru3 Ru1 147.24(9)
C7 Ru3 Ru1 112.61(8)
C4 Ru3 Ru1 47.04(7)
C5 Ru3 Ru4 110.13(11)
C6 Ru3 Ru4 143.52(9)
C7 Ru3 Ru4 51.36(8)
C4 Ru3 Ru4 108.59(8)
Ru1 Ru3 Ru4 61.904(13)
C5 Ru3 Ru2 165.07(9)
C6 Ru3 Ru2 107.33(8)
C7 Ru3 Ru2 89.58(8)
C4 Ru3 Ru2 80.96(7)
Ru1 Ru3 Ru2 63.001(19)
Ru4 Ru3 Ru2 60.094(13)
C8 Ru4 C9 93.63(14)
C8 Ru4 C7 90.90(11)
C9 Ru4 C7 83.31(13)
C8 Ru4 C22 92.00(12)
C9 Ru4 C22 85.43(12)
C7 Ru4 C22 168.53(11)
C8 Ru4 Ru3 99.60(10)
C9 Ru4 Ru3 128.03(10)
C7 Ru4 Ru3 46.77(9)
C22 Ru4 Ru3 143.17(7)
C8 Ru4 Ru1 93.31(10)
C9 Ru4 Ru1 169.79(10)
C7 Ru4 Ru1 104.06(9)
C22 Ru4 Ru1 86.86(7)
Ru3 Ru4 Ru1 57.848(17)
C8 Ru4 Ru2 155.81(10)
C9 Ru4 Ru2 110.44(10)
C7 Ru4 Ru2 89.66(8)
C22 Ru4 Ru2 92.22(7)
Ru3 Ru4 Ru2 64.02(2)
Ru1 Ru4 Ru2 63.18(2)
O1 C1 Ru1 178.8(2)
O2 C2 Ru2 170.8(3)
O3 C3 Ru2 166.6(2)
O4 C4 Ru1 144.3(3)
O4 C4 Ru3 137.2(2)
Ru1 C4 Ru3 78.47(11)
O5 C5 Ru3 179.1(3)
O6 C6 Ru3 177.2(3)
O7 C7 Ru3 143.8(2)
O7 C7 Ru4 134.1(2)
Ru3 C7 Ru4 81.87(10)
O8 C8 Ru4 176.2(3)
O9 C9 Ru4 176.0(3)
C21 C10 C14 122.9(2)
C21 C10 C11 129.8(3)
C14 C10 C11 106.8(2)
C21 C10 Ru1 83.33(15)
C14 C10 Ru1 70.53(14)
C11 C10 Ru1 122.91(17)
C12 C11 C23 125.7(3)
C12 C11 C10 108.5(3)
C23 C11 C10 125.8(3)
C11 C12 C24 127.7(3)
C11 C12 C13 113.1(2)
C24 C12 C13 119.1(3)
C12 C13 C14 101.9(2)
C12 C13 C25 113.6(2)
C14 C13 C25 118.5(2)
C12 C13 H13 107.4
C14 C13 H13 107.4
C25 C13 H13 107.4
C15 C14 C10 121.5(2)
C15 C14 C13 128.8(3)
C10 C14 C13 109.6(2)
C15 C14 Ru1 74.24(15)
C10 C14 Ru1 71.96(14)
C13 C14 Ru1 124.84(18)
C14 C15 C16 116.0(2)
C14 C15 C26 122.4(2)
C16 C15 C26 119.9(2)
C14 C15 Ru1 69.62(14)
C16 C15 Ru1 82.57(15)
C26 C15 Ru1 129.5(2)
C17 C16 C20 106.5(2)
C17 C16 C15 131.5(3)
C20 C16 C15 121.7(2)
C17 C16 Ru2 68.52(14)
C20 C16 Ru2 67.54(13)
C15 C16 Ru2 133.25(18)
C17 C16 Ru1 132.80(17)
C20 C16 Ru1 83.85(15)
C15 C16 Ru1 62.90(14)
Ru2 C16 Ru1 74.07(7)
C18 C17 C16 108.2(2)
C18 C17 C27 123.5(2)
C16 C17 C27 127.9(3)
C18 C17 Ru2 70.68(15)
C16 C17 Ru2 74.95(14)
C27 C17 Ru2 125.80(19)
C17 C18 C19 109.2(2)
C17 C18 C28 125.2(3)
C19 C18 C28 125.3(3)
C17 C18 Ru2 72.38(14)
C19 C18 Ru2 71.29(14)
C28 C18 Ru2 126.87(18)
C18 C19 C20 107.2(2)
C18 C19 C29 124.0(2)
C20 C19 C29 128.5(3)
C18 C19 Ru2 71.50(15)
C20 C19 Ru2 71.31(14)
C29 C19 Ru2 127.63(19)
C19 C20 C16 108.5(2)
C19 C20 C21 132.0(2)
C16 C20 C21 119.2(2)
C19 C20 Ru2 71.08(14)
C16 C20 Ru2 75.57(14)
C21 C20 Ru2 114.83(16)
C22 C21 C10 125.8(2)
C22 C21 C20 119.5(2)
C10 C21 C20 114.6(2)
C22 C21 Ru1 120.08(17)
C10 C21 Ru1 62.26(14)
C20 C21 Ru1 84.55(15)
C21 C22 Ru4 88.94(16)
C21 C22 H22A 113.8
Ru4 C22 H22A 113.8
C21 C22 H22B 113.8
Ru4 C22 H22B 113.8
H22A C22 H22B 111.0
C11 C23 H23A 109.5
C11 C23 H23B 109.5
H23A C23 H23B 109.5
C11 C23 H23C 109.5
H23A C23 H23C 109.5
H23B C23 H23C 109.5
C12 C24 H24A 109.5
C12 C24 H24B 109.5
H24A C24 H24B 109.5
C12 C24 H24C 109.5
H24A C24 H24C 109.5
H24B C24 H24C 109.5
C13 C25 H25A 109.5
C13 C25 H25B 109.5
H25A C25 H25B 109.5
C13 C25 H25C 109.5
H25A C25 H25C 109.5
H25B C25 H25C 109.5
C15 C26 H26A 109.5
C15 C26 H26B 109.5
H26A C26 H26B 109.5
C15 C26 H26C 109.5
H26A C26 H26C 109.5
H26B C26 H26C 109.5
C17 C27 H27A 109.5
C17 C27 H27B 109.5
H27A C27 H27B 109.5
C17 C27 H27C 109.5
H27A C27 H27C 109.5
H27B C27 H27C 109.5
C18 C28 H28A 109.5
C18 C28 H28B 109.5
H28A C28 H28B 109.5
C18 C28 H28C 109.5
H28A C28 H28C 109.5
H28B C28 H28C 109.5
C19 C29 H29A 109.5
C19 C29 H29B 109.5
H29A C29 H29B 109.5
C19 C29 H29C 109.5
H29A C29 H29C 109.5
H29B C29 H29C 109.5

loop_
_geom_bond_atom_site_label_1
_geom_bond_atom_site_label_2
_geom_bond_distance
Ru1 C1 1.834(3)
Ru1 C4 1.987(3)
Ru1 C14 2.228(2)
Ru1 C10 2.247(2)
Ru1 C15 2.287(3)
Ru1 C21 2.521(3)
Ru1 C16 2.548(2)
Ru1 Ru3 2.6608(5)
Ru1 Ru4 2.7724(6)
Ru1 Ru2 2.9495(9)
Ru2 C2 1.872(3)
Ru2 C3 1.887(3)
Ru2 C19 2.231(3)
Ru2 C18 2.234(2)
Ru2 C20 2.234(2)
Ru2 C17 2.256(3)
Ru2 C16 2.341(3)
Ru2 Ru4 2.8567(6)
Ru2 Ru3 2.9626(6)
Ru3 C5 1.843(3)
Ru3 C6 1.872(3)
Ru3 C7 2.008(3)
Ru3 C4 2.210(3)
Ru3 Ru4 2.7284(7)
Ru4 C8 1.847(3)
Ru4 C9 1.901(3)
Ru4 C7 2.153(3)
Ru4 C22 2.229(3)
O1 C1 1.153(3)
O2 C2 1.145(4)
O3 C3 1.141(3)
O4 C4 1.149(4)
O5 C5 1.147(4)
O6 C6 1.150(3)
O7 C7 1.173(3)
O8 C8 1.149(4)
O9 C9 1.137(4)
C10 C21 1.435(4)
C10 C14 1.439(4)
C10 C11 1.492(4)
C11 C12 1.346(4)
C11 C23 1.487(4)
C12 C24 1.490(4)
C12 C13 1.500(4)
C13 C14 1.510(4)
C13 C25 1.519(4)
C13 H13 0.9800
C14 C15 1.402(4)
C15 C16 1.456(4)
C15 C26 1.508(4)
C16 C17 1.443(4)
C16 C20 1.451(4)
C17 C18 1.423(4)
C17 C27 1.502(4)
C18 C19 1.425(4)
C18 C28 1.498(4)
C19 C20 1.440(4)
C19 C29 1.498(4)
C20 C21 1.466(4)
C21 C22 1.423(4)
C22 H22A 0.9700
C22 H22B 0.9700
C23 H23A 0.9600
C23 H23B 0.9600
C23 H23C 0.9600
C24 H24A 0.9600
C24 H24B 0.9600
C24 H24C 0.9600
C25 H25A 0.9600
C25 H25B 0.9600
C25 H25C 0.9600
C26 H26A 0.9600
C26 H26B 0.9600
C26 H26C 0.9600
C27 H27A 0.9600
C27 H27B 0.9600
C27 H27C 0.9600
C28 H28A 0.9600
C28 H28B 0.9600
C28 H28C 0.9600
C29 H29A 0.9600
C29 H29B 0.9600
C29 H29C 0.9600

loop_
_geom_torsion_atom_site_label_1
_geom_torsion_atom_site_label_2
_geom_torsion_atom_site_label_3
_geom_torsion_atom_site_label_4
_geom_torsion
C1 Ru1 Ru2 C2 29.7(2)
C4 Ru1 Ru2 C2 107.54(14)
C14 Ru1 Ru2 C2 -131.47(14)
C10 Ru1 Ru2 C2 -93.27(14)
C15 Ru1 Ru2 C2 -157.23(13)
C21 Ru1 Ru2 C2 -79.87(13)
C16 Ru1 Ru2 C2 -146.60(14)
Ru3 Ru1 Ru2 C2 54.92(11)
Ru4 Ru1 Ru2 C2 -14.50(11)
C1 Ru1 Ru2 C3 -73.8(2)
C4 Ru1 Ru2 C3 4.00(12)
C14 Ru1 Ru2 C3 124.99(11)
C10 Ru1 Ru2 C3 163.19(11)
C15 Ru1 Ru2 C3 99.23(11)
C21 Ru1 Ru2 C3 176.59(10)
C16 Ru1 Ru2 C3 109.86(12)
Ru3 Ru1 Ru2 C3 -48.62(9)
Ru4 Ru1 Ru2 C3 -118.05(9)
C1 Ru1 Ru2 C19 131.7(2)
C4 Ru1 Ru2 C19 -150.42(11)
C14 Ru1 Ru2 C19 -29.43(11)
C10 Ru1 Ru2 C19 8.78(10)
C15 Ru1 Ru2 C19 -55.19(10)
C21 Ru1 Ru2 C19 22.18(10)
C16 Ru1 Ru2 C19 -44.56(11)
Ru3 Ru1 Ru2 C19 156.96(8)
Ru4 Ru1 Ru2 C19 87.54(8)
C1 Ru1 Ru2 C18 167.7(2)
C4 Ru1 Ru2 C18 -114.49(12)
C14 Ru1 Ru2 C18 6.50(11)
C10 Ru1 Ru2 C18 44.70(11)
C15 Ru1 Ru2 C18 -19.26(11)
C21 Ru1 Ru2 C18 58.10(10)
C16 Ru1 Ru2 C18 -8.63(12)
Ru3 Ru1 Ru2 C18 -167.11(9)
Ru4 Ru1 Ru2 C18 123.47(9)
C1 Ru1 Ru2 C20 134.2(2)
C4 Ru1 Ru2 C20 -148.00(11)
C14 Ru1 Ru2 C20 -27.01(11)
C10 Ru1 Ru2 C20 11.19(10)
C15 Ru1 Ru2 C20 -52.77(10)
C21 Ru1 Ru2 C20 24.60(10)
C16 Ru1 Ru2 C20 -42.14(11)
Ru3 Ru1 Ru2 C20 159.38(8)
Ru4 Ru1 Ru2 C20 89.96(8)
C1 Ru1 Ru2 C17 -166.7(2)
C4 Ru1 Ru2 C17 -88.89(11)
C14 Ru1 Ru2 C17 32.10(10)
C10 Ru1 Ru2 C17 70.30(10)
C15 Ru1 Ru2 C17 6.34(10)
C21 Ru1 Ru2 C17 83.70(10)
C16 Ru1 Ru2 C17 16.97(11)
Ru3 Ru1 Ru2 C17 -141.51(7)
Ru4 Ru1 Ru2 C17 149.07(7)
C1 Ru1 Ru2 C16 176.3(2)
C4 Ru1 Ru2 C16 -105.86(12)
C14 Ru1 Ru2 C16 15.13(11)
C10 Ru1 Ru2 C16 53.33(11)
C15 Ru1 Ru2 C16 -10.63(11)
C21 Ru1 Ru2 C16 66.73(10)
Ru3 Ru1 Ru2 C16 -158.48(8)
Ru4 Ru1 Ru2 C16 132.10(8)
C1 Ru1 Ru2 Ru4 44.2(2)
C4 Ru1 Ru2 Ru4 122.04(9)
C14 Ru1 Ru2 Ru4 -116.97(8)
C10 Ru1 Ru2 Ru4 -78.76(7)
C15 Ru1 Ru2 Ru4 -142.73(7)
C21 Ru1 Ru2 Ru4 -65.36(6)
C16 Ru1 Ru2 Ru4 -132.10(8)
Ru3 Ru1 Ru2 Ru4 69.422(15)
C1 Ru1 Ru2 Ru3 -25.2(2)
C4 Ru1 Ru2 Ru3 52.62(9)
C14 Ru1 Ru2 Ru3 173.61(8)
C10 Ru1 Ru2 Ru3 -148.19(7)
C15 Ru1 Ru2 Ru3 147.85(7)
C21 Ru1 Ru2 Ru3 -134.79(6)
C16 Ru1 Ru2 Ru3 158.48(8)
Ru4 Ru1 Ru2 Ru3 -69.422(15)
C1 Ru1 Ru3 C5 -6.15(16)
C4 Ru1 Ru3 C5 81.58(16)
C14 Ru1 Ru3 C5 146.8(4)
C10 Ru1 Ru3 C5 -105.45(17)
C15 Ru1 Ru3 C5 137.63(16)
C21 Ru1 Ru3 C5 -127.21(14)
C16 Ru1 Ru3 C5 167.71(14)
Ru4 Ru1 Ru3 C5 -106.16(13)
Ru2 Ru1 Ru3 C5 -174.92(12)
C1 Ru1 Ru3 C6 -111.26(18)
C4 Ru1 Ru3 C6 -23.53(18)
C14 Ru1 Ru3 C6 41.7(4)
C10 Ru1 Ru3 C6 149.44(19)
C15 Ru1 Ru3 C6 32.52(18)
C21 Ru1 Ru3 C6 127.69(17)
C16 Ru1 Ru3 C6 62.60(17)
Ru4 Ru1 Ru3 C6 148.73(16)
Ru2 Ru1 Ru3 C6 79.98(15)
C1 Ru1 Ru3 C7 91.54(13)
C4 Ru1 Ru3 C7 179.27(13)
C14 Ru1 Ru3 C7 -115.5(4)
C10 Ru1 Ru3 C7 -7.76(15)
C15 Ru1 Ru3 C7 -124.68(13)
C21 Ru1 Ru3 C7 -29.51(11)
C16 Ru1 Ru3 C7 -94.60(11)
Ru4 Ru1 Ru3 C7 -8.47(9)
Ru2 Ru1 Ru3 C7 -77.22(9)
C1 Ru1 Ru3 C4 -87.73(14)
C14 Ru1 Ru3 C4 65.3(4)
C10 Ru1 Ru3 C4 172.97(15)
C15 Ru1 Ru3 C4 56.05(14)
C21 Ru1 Ru3 C4 151.21(12)
C16 Ru1 Ru3 C4 86.13(12)
Ru4 Ru1 Ru3 C4 172.26(10)
Ru2 Ru1 Ru3 C4 103.50(10)
C1 Ru1 Ru3 Ru4 100.01(10)
C4 Ru1 Ru3 Ru4 -172.26(10)
C14 Ru1 Ru3 Ru4 -107.0(4)
C10 Ru1 Ru3 Ru4 0.71(12)
C15 Ru1 Ru3 Ru4 -116.21(10)
C21 Ru1 Ru3 Ru4 -21.05(6)
C16 Ru1 Ru3 Ru4 -86.13(7)
Ru2 Ru1 Ru3 Ru4 -68.757(18)
C1 Ru1 Ru3 Ru2 168.77(9)
C4 Ru1 Ru3 Ru2 -103.50(10)
C14 Ru1 Ru3 Ru2 -38.2(4)
C10 Ru1 Ru3 Ru2 69.47(12)
C15 Ru1 Ru3 Ru2 -47.45(10)
C21 Ru1 Ru3 Ru2 47.71(7)
C16 Ru1 Ru3 Ru2 -17.37(7)
Ru4 Ru1 Ru3 Ru2 68.757(18)
C2 Ru2 Ru3 C5 -121.0(5)
C3 Ru2 Ru3 C5 147.3(5)
C19 Ru2 Ru3 C5 -25.4(5)
C18 Ru2 Ru3 C5 71.0(6)
C20 Ru2 Ru3 C5 -0.6(5)
C17 Ru2 Ru3 C5 72.0(5)
C16 Ru2 Ru3 C5 38.2(5)
Ru4 Ru2 Ru3 C5 -52.0(5)
Ru1 Ru2 Ru3 C5 19.6(5)
C2 Ru2 Ru3 C6 73.39(13)
C3 Ru2 Ru3 C6 -18.40(13)
C19 Ru2 Ru3 C6 168.91(16)
C18 Ru2 Ru3 C6 -94.7(3)
C20 Ru2 Ru3 C6 -166.25(12)
C17 Ru2 Ru3 C6 -93.65(13)
C16 Ru2 Ru3 C6 -127.50(12)
Ru4 Ru2 Ru3 C6 142.40(9)
Ru1 Ru2 Ru3 C6 -146.07(9)
C2 Ru2 Ru3 C7 -24.74(12)
C3 Ru2 Ru3 C7 -116.53(13)
C19 Ru2 Ru3 C7 70.78(15)
C18 Ru2 Ru3 C7 167.2(3)
C20 Ru2 Ru3 C7 95.62(11)
C17 Ru2 Ru3 C7 168.22(12)
C16 Ru2 Ru3 C7 134.37(10)
Ru4 Ru2 Ru3 C7 44.27(8)
Ru1 Ru2 Ru3 C7 115.80(8)
C2 Ru2 Ru3 C4 173.36(12)
C3 Ru2 Ru3 C4 81.57(12)
C19 Ru2 Ru3 C4 -91.12(15)
C18 Ru2 Ru3 C4 5.3(3)
C20 Ru2 Ru3 C4 -66.28(11)
C17 Ru2 Ru3 C4 6.32(11)
C16 Ru2 Ru3 C4 -27.54(10)
Ru4 Ru2 Ru3 C4 -117.64(8)
Ru1 Ru2 Ru3 C4 -46.10(8)
C2 Ru2 Ru3 Ru1 -140.54(9)
C3 Ru2 Ru3 Ru1 127.67(10)
C19 Ru2 Ru3 Ru1 -45.02(13)
C18 Ru2 Ru3 Ru1 51.4(3)
C20 Ru2 Ru3 Ru1 -20.18(8)
C17 Ru2 Ru3 Ru1 52.42(9)
C16 Ru2 Ru3 Ru1 18.56(7)
Ru4 Ru2 Ru3 Ru1 -71.536(15)
C2 Ru2 Ru3 Ru4 -69.01(9)
C3 Ru2 Ru3 Ru4 -160.79(10)
C19 Ru2 Ru3 Ru4 26.52(13)
C18 Ru2 Ru3 Ru4 122.9(3)
C20 Ru2 Ru3 Ru4 51.35(8)
C17 Ru2 Ru3 Ru4 123.95(9)
C16 Ru2 Ru3 Ru4 90.10(7)
Ru1 Ru2 Ru3 Ru4 71.536(16)
C5 Ru3 Ru4 C8 6.31(14)
C6 Ru3 Ru4 C8 120.33(17)
C7 Ru3 Ru4 C8 82.12(14)
C4 Ru3 Ru4 C8 -93.83(12)
Ru1 Ru3 Ru4 C8 -87.86(9)
Ru2 Ru3 Ru4 C8 -161.21(9)
C5 Ru3 Ru4 C9 -96.04(17)
C6 Ru3 Ru4 C9 17.98(19)
C7 Ru3 Ru4 C9 -20.24(16)
C4 Ru3 Ru4 C9 163.82(15)
Ru1 Ru3 Ru4 C9 169.78(13)
Ru2 Ru3 Ru4 C9 96.44(13)
C5 Ru3 Ru4 C7 -75.80(15)
C6 Ru3 Ru4 C7 38.21(17)
C4 Ru3 Ru4 C7 -175.95(13)
Ru1 Ru3 Ru4 C7 -169.98(10)
Ru2 Ru3 Ru4 C7 116.67(10)
C5 Ru3 Ru4 C22 112.87(17)
C6 Ru3 Ru4 C22 -133.11(19)
C7 Ru3 Ru4 C22 -171.32(16)
C4 Ru3 Ru4 C22 12.73(15)
Ru1 Ru3 Ru4 C22 18.70(13)
Ru2 Ru3 Ru4 C22 -54.65(13)
C5 Ru3 Ru4 Ru1 94.18(11)
C6 Ru3 Ru4 Ru1 -151.81(14)
C7 Ru3 Ru4 Ru1 169.98(10)
C4 Ru3 Ru4 Ru1 -5.97(8)
Ru2 Ru3 Ru4 Ru1 -73.35(2)
C5 Ru3 Ru4 Ru2 167.52(11)
C6 Ru3 Ru4 Ru2 -78.46(14)
C7 Ru3 Ru4 Ru2 -116.67(10)
C4 Ru3 Ru4 Ru2 67.38(8)
Ru1 Ru3 Ru4 Ru2 73.35(2)
C1 Ru1 Ru4 C8 12.93(12)
C4 Ru1 Ru4 C8 106.18(13)
C14 Ru1 Ru4 C8 -91.82(12)
C10 Ru1 Ru4 C8 -80.34(11)
C15 Ru1 Ru4 C8 -135.86(13)
C21 Ru1 Ru4 C8 -102.84(11)
C16 Ru1 Ru4 C8 -151.14(11)
Ru3 Ru1 Ru4 C8 99.27(9)
Ru2 Ru1 Ru4 C8 174.08(9)
C1 Ru1 Ru4 C9 145.7(5)
C4 Ru1 Ru4 C9 -121.1(5)
C14 Ru1 Ru4 C9 40.9(5)
C10 Ru1 Ru4 C9 52.4(5)
C15 Ru1 Ru4 C9 -3.1(5)
C21 Ru1 Ru4 C9 29.9(5)
C16 Ru1 Ru4 C9 -18.4(5)
Ru3 Ru1 Ru4 C9 -128.0(5)
Ru2 Ru1 Ru4 C9 -53.2(5)
C1 Ru1 Ru4 C7 -78.83(11)
C4 Ru1 Ru4 C7 14.42(12)
C14 Ru1 Ru4 C7 176.42(11)
C10 Ru1 Ru4 C7 -172.10(10)
C15 Ru1 Ru4 C7 132.38(12)
C21 Ru1 Ru4 C7 165.40(10)
C16 Ru1 Ru4 C7 117.10(10)
Ru3 Ru1 Ru4 C7 7.51(8)
Ru2 Ru1 Ru4 C7 82.32(8)
C1 Ru1 Ru4 C22 104.75(11)
C4 Ru1 Ru4 C22 -161.99(11)
C14 Ru1 Ru4 C22 0.01(11)
C10 Ru1 Ru4 C22 11.49(10)
C15 Ru1 Ru4 C22 -44.03(12)
C21 Ru1 Ru4 C22 -11.01(10)
C16 Ru1 Ru4 C22 -59.31(9)
Ru3 Ru1 Ru4 C22 -168.90(7)
Ru2 Ru1 Ru4 C22 -94.09(8)
C1 Ru1 Ru4 Ru3 -86.34(8)
C4 Ru1 Ru4 Ru3 6.91(9)
C14 Ru1 Ru4 Ru3 168.91(8)
C10 Ru1 Ru4 Ru3 -179.61(7)
C15 Ru1 Ru4 Ru3 124.87(9)
C21 Ru1 Ru4 Ru3 157.89(7)
C16 Ru1 Ru4 Ru3 109.59(6)
Ru2 Ru1 Ru4 Ru3 74.815(15)
C1 Ru1 Ru4 Ru2 -161.16(8)
C4 Ru1 Ru4 Ru2 -67.91(9)
C14 Ru1 Ru4 Ru2 94.09(8)
C10 Ru1 Ru4 Ru2 105.58(7)
C15 Ru1 Ru4 Ru2 50.06(9)
C21 Ru1 Ru4 Ru2 83.08(7)
C16 Ru1 Ru4 Ru2 34.78(6)
Ru3 Ru1 Ru4 Ru2 -74.815(15)
C2 Ru2 Ru4 C8 153.7(2)
C3 Ru2 Ru4 C8 71.5(2)
C19 Ru2 Ru4 C8 -115.1(2)
C18 Ru2 Ru4 C8 -112.7(2)
C20 Ru2 Ru4 C8 -81.8(2)
C17 Ru2 Ru4 C8 -61.5(2)
C16 Ru2 Ru4 C8 -53.2(2)
Ru1 Ru2 Ru4 C8 -14.5(2)
Ru3 Ru2 Ru4 C8 50.8(2)
C2 Ru2 Ru4 C9 -20.42(14)
C3 Ru2 Ru4 C9 -102.71(15)
C19 Ru2 Ru4 C9 70.72(12)
C18 Ru2 Ru4 C9 73.18(14)
C20 Ru2 Ru4 C9 104.00(12)
C17 Ru2 Ru4 C9 124.39(14)
C16 Ru2 Ru4 C9 132.63(12)
Ru1 Ru2 Ru4 C9 171.30(10)
Ru3 Ru2 Ru4 C9 -123.35(10)
C2 Ru2 Ru4 C7 62.31(12)
C3 Ru2 Ru4 C7 -19.98(13)
C19 Ru2 Ru4 C7 153.45(11)
C18 Ru2 Ru4 C7 155.91(13)
C20 Ru2 Ru4 C7 -173.27(11)
C17 Ru2 Ru4 C7 -152.89(13)
C16 Ru2 Ru4 C7 -144.64(10)
Ru1 Ru2 Ru4 C7 -105.98(9)
Ru3 Ru2 Ru4 C7 -40.62(9)
C2 Ru2 Ru4 C22 -106.37(12)
C3 Ru2 Ru4 C22 171.35(13)
C19 Ru2 Ru4 C22 -15.23(10)
C18 Ru2 Ru4 C22 -12.77(12)
C20 Ru2 Ru4 C22 18.05(10)
C17 Ru2 Ru4 C22 38.44(13)
C16 Ru2 Ru4 C22 46.68(10)
Ru1 Ru2 Ru4 C22 85.35(7)
Ru3 Ru2 Ru4 C22 150.70(7)
C2 Ru2 Ru4 Ru3 102.93(9)
C3 Ru2 Ru4 Ru3 20.64(10)
C19 Ru2 Ru4 Ru3 -165.93(7)
C18 Ru2 Ru4 Ru3 -163.47(9)
C20 Ru2 Ru4 Ru3 -132.65(7)
C17 Ru2 Ru4 Ru3 -112.27(10)
C16 Ru2 Ru4 Ru3 -104.02(7)
Ru1 Ru2 Ru4 Ru3 -65.357(14)
C2 Ru2 Ru4 Ru1 168.28(9)
C3 Ru2 Ru4 Ru1 86.00(10)
C19 Ru2 Ru4 Ru1 -100.58(7)
C18 Ru2 Ru4 Ru1 -98.11(9)
C20 Ru2 Ru4 Ru1 -67.30(7)
C17 Ru2 Ru4 Ru1 -46.91(10)
C16 Ru2 Ru4 Ru1 -38.67(7)
Ru3 Ru2 Ru4 Ru1 65.357(15)
C4 Ru1 C1 O1 -47(13)
C14 Ru1 C1 O1 -168(13)
C10 Ru1 C1 O1 155(13)
C15 Ru1 C1 O1 -141(13)
C21 Ru1 C1 O1 128(13)
C16 Ru1 C1 O1 -157(13)
Ru3 Ru1 C1 O1 8(13)
Ru4 Ru1 C1 O1 68(13)
Ru2 Ru1 C1 O1 30(14)
C3 Ru2 C2 O2 -87.2(17)
C19 Ru2 C2 O2 58.1(17)
C18 Ru2 C2 O2 22.2(17)
C20 Ru2 C2 O2 87.6(17)
C17 Ru2 C2 O2 9.7(18)
C16 Ru2 C2 O2 73.6(18)
Ru4 Ru2 C2 O2 151.5(17)
Ru1 Ru2 C2 O2 164.2(16)
Ru3 Ru2 C2 O2 -154.7(17)
C2 Ru2 C3 O3 103.8(12)
C19 Ru2 C3 O3 7.1(13)
C18 Ru2 C3 O3 -1.2(12)
C20 Ru2 C3 O3 -66.7(12)
C17 Ru2 C3 O3 -35.5(12)
C16 Ru2 C3 O3 -66.7(12)
Ru4 Ru2 C3 O3 175.6(11)
Ru1 Ru2 C3 O3 -125.2(12)
Ru3 Ru2 C3 O3 -166.0(12)
C1 Ru1 C4 O4 -89.6(4)
C14 Ru1 C4 O4 8.2(5)
C10 Ru1 C4 O4 8.4(6)
C15 Ru1 C4 O4 34.5(4)
C21 Ru1 C4 O4 101.2(5)
C16 Ru1 C4 O4 69.0(4)
Ru3 Ru1 C4 O4 177.8(5)
Ru4 Ru1 C4 O4 170.5(4)
Ru2 Ru1 C4 O4 117.0(4)
C1 Ru1 C4 Ru3 92.57(11)
C14 Ru1 C4 Ru3 -169.61(8)
C10 Ru1 C4 Ru3 -169.4(2)
C15 Ru1 C4 Ru3 -143.38(9)
C21 Ru1 C4 Ru3 -76.6(2)
C16 Ru1 C4 Ru3 -108.86(8)
Ru4 Ru1 C4 Ru3 -7.37(9)
Ru2 Ru1 C4 Ru3 -60.89(6)
C5 Ru3 C4 O4 76.8(4)
C6 Ru3 C4 O4 -10.9(4)
C7 Ru3 C4 O4 179.9(3)
Ru1 Ru3 C4 O4 -178.2(4)
Ru4 Ru3 C4 O4 -171.0(3)
Ru2 Ru3 C4 O4 -116.8(3)
C5 Ru3 C4 Ru1 -105.09(12)
C6 Ru3 C4 Ru1 167.24(10)
C7 Ru3 C4 Ru1 -1.9(3)
Ru4 Ru3 C4 Ru1 7.20(9)
Ru2 Ru3 C4 Ru1 61.32(6)
C6 Ru3 C5 O5 -151(22)
C7 Ru3 C5 O5 -54(22)
C4 Ru3 C5 O5 107(22)
Ru1 Ru3 C5 O5 60(22)
Ru4 Ru3 C5 O5 -4(22)
Ru2 Ru3 C5 O5 42(22)
C5 Ru3 C6 O6 48(5)
C7 Ru3 C6 O6 -43(5)
C4 Ru3 C6 O6 141(5)
Ru1 Ru3 C6 O6 158(5)
Ru4 Ru3 C6 O6 -72(5)
Ru2 Ru3 C6 O6 -135(5)
C5 Ru3 C7 O7 -59.9(4)
C6 Ru3 C7 O7 27.5(4)
C4 Ru3 C7 O7 -163.2(3)
Ru1 Ru3 C7 O7 -164.7(4)
Ru4 Ru3 C7 O7 -174.3(4)
Ru2 Ru3 C7 O7 134.9(4)
C5 Ru3 C7 Ru4 114.38(11)
C6 Ru3 C7 Ru4 -158.21(10)
C4 Ru3 C7 Ru4 11.1(3)
Ru1 Ru3 C7 Ru4 9.57(10)
Ru2 Ru3 C7 Ru4 -50.77(6)
C8 Ru4 C7 O7 73.0(3)
C9 Ru4 C7 O7 -20.6(3)
C22 Ru4 C7 O7 -31.7(7)
Ru3 Ru4 C7 O7 175.3(4)
Ru1 Ru4 C7 O7 166.6(3)
Ru2 Ru4 C7 O7 -131.2(3)
C8 Ru4 C7 Ru3 -102.37(12)
C9 Ru4 C7 Ru3 164.08(13)
C22 Ru4 C7 Ru3 153.0(5)
Ru1 Ru4 C7 Ru3 -8.73(9)
Ru2 Ru4 C7 Ru3 53.45(7)
C9 Ru4 C8 O8 114(4)
C7 Ru4 C8 O8 31(4)
C22 Ru4 C8 O8 -161(4)
Ru3 Ru4 C8 O8 -16(4)
Ru1 Ru4 C8 O8 -74(4)
Ru2 Ru4 C8 O8 -61(4)
C8 Ru4 C9 O9 -51(4)
C7 Ru4 C9 O9 40(4)
C22 Ru4 C9 O9 -143(4)
Ru3 Ru4 C9 O9 54(4)
Ru1 Ru4 C9 O9 176(4)
Ru2 Ru4 C9 O9 127(4)
C1 Ru1 C10 C21 -134.78(17)
C4 Ru1 C10 C21 128.1(3)
C14 Ru1 C10 C21 128.4(2)
C15 Ru1 C10 C21 99.55(16)
C16 Ru1 C10 C21 62.85(15)
Ru3 Ru1 C10 C21 -36.2(2)
Ru4 Ru1 C10 C21 -35.55(14)
Ru2 Ru1 C10 C21 22.62(15)
C1 Ru1 C10 C14 96.84(17)
C4 Ru1 C10 C14 -0.3(4)
C15 Ru1 C10 C14 -28.83(14)
C21 Ru1 C10 C14 -128.4(2)
C16 Ru1 C10 C14 -65.53(15)
Ru3 Ru1 C10 C14 -164.55(11)
Ru4 Ru1 C10 C14 -163.93(14)
Ru2 Ru1 C10 C14 -105.76(14)
C1 Ru1 C10 C11 -1.0(2)
C4 Ru1 C10 C11 -98.1(3)
C14 Ru1 C10 C11 -97.8(3)
C15 Ru1 C10 C11 -126.6(2)
C21 Ru1 C10 C11 133.8(3)
C16 Ru1 C10 C11 -163.3(2)
Ru3 Ru1 C10 C11 97.6(2)
Ru4 Ru1 C10 C11 98.3(2)
Ru2 Ru1 C10 C11 156.4(2)
C21 C10 C11 C12 -169.5(3)
C14 C10 C11 C12 2.2(3)
Ru1 C10 C11 C12 79.5(3)
C21 C10 C11 C23 12.1(4)
C14 C10 C11 C23 -176.3(3)
Ru1 C10 C11 C23 -99.0(3)
C23 C11 C12 C24 -1.2(5)
C10 C11 C12 C24 -179.6(3)
C23 C11 C12 C13 176.7(3)
C10 C11 C12 C13 -1.7(3)
C11 C12 C13 C14 0.6(3)
C24 C12 C13 C14 178.7(2)
C11 C12 C13 C25 -128.0(3)
C24 C12 C13 C25 50.1(3)
C21 C10 C14 C15 -10.3(4)
C11 C10 C14 C15 177.4(2)
Ru1 C10 C14 C15 57.7(2)
C21 C10 C14 C13 170.6(2)
C11 C10 C14 C13 -1.8(3)
Ru1 C10 C14 C13 -121.4(2)
C21 C10 C14 Ru1 -68.0(2)
C11 C10 C14 Ru1 119.69(18)
C12 C13 C14 C15 -178.3(3)
C25 C13 C14 C15 -52.8(4)
C12 C13 C14 C10 0.8(3)
C25 C13 C14 C10 126.2(3)
C12 C13 C14 Ru1 -80.5(3)
C25 C13 C14 Ru1 45.0(4)
C1 Ru1 C14 C15 141.55(17)
C4 Ru1 C14 C15 48.33(19)
C10 Ru1 C14 C15 -131.5(2)
C21 Ru1 C14 C15 -101.97(17)
C16 Ru1 C14 C15 -33.78(15)
Ru3 Ru1 C14 C15 -11.2(5)
Ru4 Ru1 C14 C15 -112.50(15)
Ru2 Ru1 C14 C15 -47.00(16)
C1 Ru1 C14 C10 -86.90(17)
C4 Ru1 C14 C10 179.88(15)
C15 Ru1 C14 C10 131.5(2)
C21 Ru1 C14 C10 29.58(14)
C16 Ru1 C14 C10 97.77(16)
Ru3 Ru1 C14 C10 120.3(4)
Ru4 Ru1 C14 C10 19.05(17)
Ru2 Ru1 C14 C10 84.54(14)
C1 Ru1 C14 C13 14.9(3)
C4 Ru1 C14 C13 -78.3(3)
C10 Ru1 C14 C13 101.8(3)
C15 Ru1 C14 C13 -126.7(3)
C21 Ru1 C14 C13 131.4(3)
C16 Ru1 C14 C13 -160.4(3)
Ru3 Ru1 C14 C13 -137.9(3)
Ru4 Ru1 C14 C13 120.8(2)
Ru2 Ru1 C14 C13 -173.7(2)
C10 C14 C15 C16 13.9(4)
C13 C14 C15 C16 -167.2(2)
Ru1 C14 C15 C16 70.4(2)
C10 C14 C15 C26 178.8(3)
C13 C14 C15 C26 -2.3(4)
Ru1 C14 C15 C26 -124.6(3)
C10 C14 C15 Ru1 -56.6(2)
C13 C14 C15 Ru1 122.3(3)
C1 Ru1 C15 C14 -48.1(2)
C4 Ru1 C15 C14 -140.01(17)
C10 Ru1 C15 C14 29.85(15)
C21 Ru1 C15 C14 64.95(16)
C16 Ru1 C15 C14 121.3(2)
Ru3 Ru1 C15 C14 177.35(12)
Ru4 Ru1 C15 C14 93.82(16)
Ru2 Ru1 C15 C14 135.71(15)
C1 Ru1 C15 C16 -169.43(16)
C4 Ru1 C15 C16 98.66(17)
C14 Ru1 C15 C16 -121.3(2)
C10 Ru1 C15 C16 -91.48(17)
C21 Ru1 C15 C16 -56.38(15)
Ru3 Ru1 C15 C16 56.02(18)
Ru4 Ru1 C15 C16 -27.51(18)
Ru2 Ru1 C15 C16 14.39(14)
C1 Ru1 C15 C26 67.6(3)
C4 Ru1 C15 C26 -24.3(3)
C14 Ru1 C15 C26 115.7(3)
C10 Ru1 C15 C26 145.6(3)
C21 Ru1 C15 C26 -179.3(3)
C16 Ru1 C15 C26 -122.9(3)
Ru3 Ru1 C15 C26 -66.9(3)
Ru4 Ru1 C15 C26 -150.4(2)
Ru2 Ru1 C15 C26 -108.5(2)
C14 C15 C16 C17 172.5(3)
C26 C15 C16 C17 7.2(4)
Ru1 C15 C16 C17 -124.5(3)
C14 C15 C16 C20 -0.2(4)
C26 C15 C16 C20 -165.6(2)
Ru1 C15 C16 C20 62.7(2)
C14 C15 C16 Ru2 -88.2(3)
C26 C15 C16 Ru2 106.4(3)
Ru1 C15 C16 Ru2 -25.2(2)
C14 C15 C16 Ru1 -63.0(2)
C26 C15 C16 Ru1 131.7(3)
C2 Ru2 C16 C17 -98.5(3)
C3 Ru2 C16 C17 60.45(18)
C19 Ru2 C16 C17 -80.84(17)
C18 Ru2 C16 C17 -38.19(16)
C20 Ru2 C16 C17 -119.5(2)
Ru4 Ru2 C16 C17 -170.24(14)
Ru1 Ru2 C16 C17 150.64(18)
Ru3 Ru2 C16 C17 132.70(14)
C2 Ru2 C16 C20 21.0(3)
C3 Ru2 C16 C20 179.95(15)
C19 Ru2 C16 C20 38.66(14)
C18 Ru2 C16 C20 81.32(16)
C17 Ru2 C16 C20 119.5(2)
Ru4 Ru2 C16 C20 -50.73(14)
Ru1 Ru2 C16 C20 -89.85(14)
Ru3 Ru2 C16 C20 -107.79(13)
C2 Ru2 C16 C15 134.1(3)
C3 Ru2 C16 C15 -66.9(3)
C19 Ru2 C16 C15 151.8(3)
C18 Ru2 C16 C15 -165.6(3)
C20 Ru2 C16 C15 113.1(3)
C17 Ru2 C16 C15 -127.4(3)
Ru4 Ru2 C16 C15 62.4(3)
Ru1 Ru2 C16 C15 23.3(2)
Ru3 Ru2 C16 C15 5.3(3)
C2 Ru2 C16 Ru1 110.8(2)
C3 Ru2 C16 Ru1 -90.20(10)
C19 Ru2 C16 Ru1 128.51(11)
C18 Ru2 C16 Ru1 171.16(12)
C20 Ru2 C16 Ru1 89.85(14)
C17 Ru2 C16 Ru1 -150.64(18)
Ru4 Ru2 C16 Ru1 39.12(5)
Ru3 Ru2 C16 Ru1 -17.94(6)
C1 Ru1 C16 C17 145.9(3)
C4 Ru1 C16 C17 37.3(3)
C14 Ru1 C16 C17 158.1(3)
C10 Ru1 C16 C17 -162.4(3)
C15 Ru1 C16 C17 122.7(3)
C21 Ru1 C16 C17 -126.7(3)
Ru3 Ru1 C16 C17 -18.0(3)
Ru4 Ru1 C16 C17 -78.7(3)
Ru2 Ru1 C16 C17 -38.4(2)
C1 Ru1 C16 C20 -107.3(3)
C4 Ru1 C16 C20 144.08(16)
C14 Ru1 C16 C20 -95.15(16)
C10 Ru1 C16 C20 -55.63(15)
C15 Ru1 C16 C20 -130.5(2)
C21 Ru1 C16 C20 -19.93(13)
Ru3 Ru1 C16 C20 88.85(14)
Ru4 Ru1 C16 C20 28.13(14)
Ru2 Ru1 C16 C20 68.35(13)
C1 Ru1 C16 C15 23.2(4)
C4 Ru1 C16 C15 -85.43(17)
C14 Ru1 C16 C15 35.34(16)
C10 Ru1 C16 C15 74.86(16)
C21 Ru1 C16 C15 110.56(17)
Ru3 Ru1 C16 C15 -140.66(14)
Ru4 Ru1 C16 C15 158.62(15)
Ru2 Ru1 C16 C15 -161.15(18)
C1 Ru1 C16 Ru2 -175.6(3)
C4 Ru1 C16 Ru2 75.72(11)
C14 Ru1 C16 Ru2 -163.50(12)
C10 Ru1 C16 Ru2 -123.98(10)
C15 Ru1 C16 Ru2 161.15(18)
C21 Ru1 C16 Ru2 -88.29(9)
Ru3 Ru1 C16 Ru2 20.49(7)
Ru4 Ru1 C16 Ru2 -40.23(6)
C20 C16 C17 C18 6.3(3)
C15 C16 C17 C18 -167.3(3)
Ru2 C16 C17 C18 63.30(17)
Ru1 C16 C17 C18 103.3(3)
C20 C16 C17 C27 179.0(3)
C15 C16 C17 C27 5.5(5)
Ru2 C16 C17 C27 -123.9(3)
Ru1 C16 C17 C27 -84.0(3)
C20 C16 C17 Ru2 -57.00(16)
C15 C16 C17 Ru2 129.4(3)
Ru1 C16 C17 Ru2 40.0(2)
C2 Ru2 C17 C18 20.4(2)
C3 Ru2 C17 C18 117.01(17)
C19 Ru2 C17 C18 -37.01(15)
C20 Ru2 C17 C18 -79.74(17)
C16 Ru2 C17 C18 -115.9(2)
Ru4 Ru2 C17 C18 -102.20(16)
Ru1 Ru2 C17 C18 -139.98(15)
Ru3 Ru2 C17 C18 -179.55(12)
C2 Ru2 C17 C16 136.39(19)
C3 Ru2 C17 C16 -127.04(17)
C19 Ru2 C17 C16 78.93(17)
C18 Ru2 C17 C16 115.9(2)
C20 Ru2 C17 C16 36.21(15)
Ru4 Ru2 C17 C16 13.7(2)
Ru1 Ru2 C17 C16 -24.03(15)
Ru3 Ru2 C17 C16 -63.61(17)
C2 Ru2 C17 C27 -97.4(3)
C3 Ru2 C17 C27 -0.9(2)
C19 Ru2 C17 C27 -154.9(3)
C18 Ru2 C17 C27 -117.9(3)
C20 Ru2 C17 C27 162.4(3)
C16 Ru2 C17 C27 126.2(3)
Ru4 Ru2 C17 C27 139.9(2)
Ru1 Ru2 C17 C27 102.2(2)
Ru3 Ru2 C17 C27 62.6(3)
C16 C17 C18 C19 -4.0(3)
C27 C17 C18 C19 -177.1(2)
Ru2 C17 C18 C19 62.14(18)
C16 C17 C18 C28 170.8(2)
C27 C17 C18 C28 -2.4(4)
Ru2 C17 C18 C28 -123.1(3)
C16 C17 C18 Ru2 -66.10(17)
C27 C17 C18 Ru2 120.8(3)
C2 Ru2 C18 C17 -166.37(17)
C3 Ru2 C18 C17 -69.61(18)
C19 Ru2 C18 C17 118.2(2)
C20 Ru2 C18 C17 79.93(17)
C16 Ru2 C18 C17 37.75(15)
Ru4 Ru2 C18 C17 114.13(15)
Ru1 Ru2 C18 C17 45.95(17)
Ru3 Ru2 C18 C17 1.4(4)
C2 Ru2 C18 C19 75.43(18)
C3 Ru2 C18 C19 172.20(16)
C20 Ru2 C18 C19 -38.27(15)
C17 Ru2 C18 C19 -118.2(2)
C16 Ru2 C18 C19 -80.44(16)
Ru4 Ru2 C18 C19 -4.07(19)
Ru1 Ru2 C18 C19 -72.24(16)
Ru3 Ru2 C18 C19 -116.8(3)
C2 Ru2 C18 C28 -45.2(3)
C3 Ru2 C18 C28 51.6(3)
C19 Ru2 C18 C28 -120.6(3)
C20 Ru2 C18 C28 -158.9(3)
C17 Ru2 C18 C28 121.2(3)
C16 Ru2 C18 C28 158.9(3)
Ru4 Ru2 C18 C28 -124.7(2)
Ru1 Ru2 C18 C28 167.1(2)
Ru3 Ru2 C18 C28 122.6(3)
C17 C18 C19 C20 0.0(3)
C28 C18 C19 C20 -174.8(2)
Ru2 C18 C19 C20 62.79(17)
C17 C18 C19 C29 173.7(2)
C28 C18 C19 C29 -1.0(4)
Ru2 C18 C19 C29 -123.4(3)
C17 C18 C19 Ru2 -62.83(18)
C28 C18 C19 Ru2 122.4(3)
C2 Ru2 C19 C18 -109.67(17)
C3 Ru2 C19 C18 -13.0(3)
C20 Ru2 C19 C18 116.2(2)
C17 Ru2 C19 C18 36.75(15)
C16 Ru2 C19 C18 78.32(17)
Ru4 Ru2 C19 C18 176.93(14)
Ru1 Ru2 C19 C18 119.79(14)
Ru3 Ru2 C19 C18 155.18(13)
C2 Ru2 C19 C20 134.09(17)
C3 Ru2 C19 C20 -129.2(2)
C18 Ru2 C19 C20 -116.2(2)
C17 Ru2 C19 C20 -79.49(17)
C16 Ru2 C19 C20 -37.92(15)
Ru4 Ru2 C19 C20 60.69(15)
Ru1 Ru2 C19 C20 3.55(16)
Ru3 Ru2 C19 C20 38.9(2)
C2 Ru2 C19 C29 9.4(3)
C3 Ru2 C19 C29 106.1(3)
C18 Ru2 C19 C29 119.1(3)
C20 Ru2 C19 C29 -124.7(3)
C17 Ru2 C19 C29 155.8(3)
C16 Ru2 C19 C29 -162.6(3)
Ru4 Ru2 C19 C29 -64.0(2)
Ru1 Ru2 C19 C29 -121.1(2)
Ru3 Ru2 C19 C29 -85.7(3)
C18 C19 C20 C16 4.0(3)
C29 C19 C20 C16 -169.4(3)
Ru2 C19 C20 C16 66.91(17)
C18 C19 C20 C21 -169.7(2)
C29 C19 C20 C21 16.9(4)
Ru2 C19 C20 C21 -106.8(3)
C18 C19 C20 Ru2 -62.92(17)
C29 C19 C20 Ru2 123.7(3)
C17 C16 C20 C19 -6.3(3)
C15 C16 C20 C19 168.0(2)
Ru2 C16 C20 C19 -63.97(17)
Ru1 C16 C20 C19 -139.25(18)
C17 C16 C20 C21 168.3(2)
C15 C16 C20 C21 -17.4(4)
Ru2 C16 C20 C21 110.7(2)
Ru1 C16 C20 C21 35.4(2)
C17 C16 C20 Ru2 57.62(17)
C15 C16 C20 Ru2 -128.0(2)
Ru1 C16 C20 Ru2 -75.28(6)
C2 Ru2 C20 C19 -53.71(19)
C3 Ru2 C20 C19 115.6(2)
C18 Ru2 C20 C19 37.86(16)
C17 Ru2 C20 C19 79.86(17)
C16 Ru2 C20 C19 115.7(2)
Ru4 Ru2 C20 C19 -116.24(15)
Ru1 Ru2 C20 C19 -176.11(17)
Ru3 Ru2 C20 C19 -158.05(13)
C2 Ru2 C20 C16 -169.42(15)
C3 Ru2 C20 C16 -0.1(3)
C19 Ru2 C20 C16 -115.7(2)
C18 Ru2 C20 C16 -77.85(16)
C17 Ru2 C20 C16 -35.85(14)
Ru4 Ru2 C20 C16 128.05(14)
Ru1 Ru2 C20 C16 68.18(13)
Ru3 Ru2 C20 C16 86.24(14)
C2 Ru2 C20 C21 74.7(2)
C3 Ru2 C20 C21 -116.0(2)
C19 Ru2 C20 C21 128.4(3)
C18 Ru2 C20 C21 166.3(2)
C17 Ru2 C20 C21 -151.7(2)
C16 Ru2 C20 C21 -115.9(3)
Ru4 Ru2 C20 C21 12.17(17)
Ru1 Ru2 C20 C21 -47.70(17)
Ru3 Ru2 C20 C21 -29.6(2)
C14 C10 C21 C22 170.2(2)
C11 C10 C21 C22 -19.3(4)
Ru1 C10 C21 C22 108.6(2)
C14 C10 C21 C20 -7.3(3)
C11 C10 C21 C20 163.1(2)
Ru1 C10 C21 C20 -69.0(2)
C14 C10 C21 Ru1 61.6(2)
C11 C10 C21 Ru1 -127.9(3)
C19 C20 C21 C22 15.7(4)
C16 C20 C21 C22 -157.4(2)
Ru2 C20 C21 C22 -70.6(3)
C19 C20 C21 C10 -166.5(2)
C16 C20 C21 C10 20.3(3)
Ru2 C20 C21 C10 107.1(2)
C19 C20 C21 Ru1 137.4(3)
C16 C20 C21 Ru1 -35.8(2)
Ru2 C20 C21 Ru1 51.04(15)
C1 Ru1 C21 C22 -64.7(2)
C4 Ru1 C21 C22 103.2(3)
C14 Ru1 C21 C22 -149.4(2)
C10 Ru1 C21 C22 -117.3(3)
C15 Ru1 C21 C22 174.0(2)
C16 Ru1 C21 C22 140.8(2)
Ru3 Ru1 C21 C22 41.5(2)
Ru4 Ru1 C21 C22 20.19(18)
Ru2 Ru1 C21 C22 86.4(2)
C1 Ru1 C21 C10 52.57(19)
C4 Ru1 C21 C10 -139.5(2)
C14 Ru1 C21 C10 -32.12(15)
C15 Ru1 C21 C10 -68.65(16)
C16 Ru1 C21 C10 -101.85(17)
Ru3 Ru1 C21 C10 158.79(13)
Ru4 Ru1 C21 C10 137.50(16)
Ru2 Ru1 C21 C10 -156.30(16)
C1 Ru1 C21 C20 174.12(15)
C4 Ru1 C21 C20 -18.0(3)
C14 Ru1 C21 C20 89.43(16)
C10 Ru1 C21 C20 121.5(2)
C15 Ru1 C21 C20 52.90(15)
C16 Ru1 C21 C20 19.70(13)
Ru3 Ru1 C21 C20 -79.66(14)
Ru4 Ru1 C21 C20 -100.95(15)
Ru2 Ru1 C21 C20 -34.75(13)
C10 C21 C22 Ru4 -97.4(2)
C20 C21 C22 Ru4 80.0(2)
Ru1 C21 C22 Ru4 -21.63(19)
C8 Ru4 C22 C21 110.09(19)
C9 Ru4 C22 C21 -156.42(19)
C7 Ru4 C22 C21 -145.3(5)
Ru3 Ru4 C22 C21 1.1(2)
Ru1 Ru4 C22 C21 16.89(16)
Ru2 Ru4 C22 C21 -46.08(16)
